data_7011652
loop_
_publ_author_name
'McMorran, David A.'
'Steel, Peter J.'

_publ_section_title
;
 New U- and Y-shaped components for metallosupramolecular assemblies:
 synthesis and coordination chemistry of 2,6-bis(3-pyridyloxy)pyrazine
;
_journal_issue 17
_journal_name_full 'Journal of the Chemical Society, Dalton Transactions'
_journal_page_first 3321
_journal_paper_doi 10.1039/b202593k
_journal_year 2002
_chemical_formula_sum 'C16 H13 Cu N7 O8'
_chemical_formula_weight 494.87
_space_group_IT_number 2
_symmetry_cell_setting triclinic
_symmetry_space_group_name_Hall '-P 1'
_symmetry_space_group_name_H-M 'P -1'
_atom_sites_solution_hydrogens geom
_atom_sites_solution_primary direct
_atom_sites_solution_secondary difmap
_audit_creation_method SHELXL-97
_cell_angle_alpha 108.12(2)
_cell_angle_beta 96.74(2)
_cell_angle_gamma 110.76(3)
_cell_formula_units_Z 2
_cell_length_a 8.148(6)
_cell_length_b 11.446(9)
_cell_length_c 11.866(9)
_cell_measurement_temperature 168(2)
_cell_volume 950.7(13)
_computing_cell_refinement 'Bruker SMART'
_computing_data_collection 'Bruker SMART'
_computing_data_reduction 'Bruker SHELXTL'
_computing_molecular_graphics 'Bruker SHELXTL'
_computing_publication_material 'Bruker SHELXTL'
_computing_structure_refinement 'SHELXL-97 (Sheldrick, 1997)'
_computing_structure_solution 'SHELXS-97 (Sheldrick, 1990)'
_diffrn_ambient_temperature 168(2)
_diffrn_measured_fraction_theta_full 0.989
_diffrn_measured_fraction_theta_max 0.989
_diffrn_measurement_device_type 'CCD area detector'
_diffrn_measurement_method 'phi and omega scans'
_diffrn_radiation_monochromator graphite
_diffrn_radiation_source 'fine-focus sealed tube'
_diffrn_radiation_type MoK\a
_diffrn_radiation_wavelength 0.71073
_diffrn_reflns_av_R_equivalents 0.0376
_diffrn_reflns_av_sigmaI/netI 0.0773
_diffrn_reflns_limit_h_max 10
_diffrn_reflns_limit_h_min -10
_diffrn_reflns_limit_k_max 13
_diffrn_reflns_limit_k_min -14
_diffrn_reflns_limit_l_max 14
_diffrn_reflns_limit_l_min -14
_diffrn_reflns_number 12475
_diffrn_reflns_theta_full 26.40
_diffrn_reflns_theta_max 26.40
_diffrn_reflns_theta_min 2.19
_exptl_absorpt_coefficient_mu 1.214
_exptl_absorpt_correction_T_max 0.8680
_exptl_absorpt_correction_T_min 0.7122
_exptl_absorpt_correction_type multi-scan
_exptl_absorpt_process_details 'Blessing, Acta Cryst. (1995) A57 33-38'
_exptl_crystal_colour blue
_exptl_crystal_density_diffrn 1.729
_exptl_crystal_density_method 'not measured'
_exptl_crystal_description block
_exptl_crystal_F_000 502
_exptl_crystal_size_max 0.30
_exptl_crystal_size_mid 0.26
_exptl_crystal_size_min 0.12
_refine_diff_density_max 1.131
_refine_diff_density_min -1.082
_refine_diff_density_rms 0.083
_refine_ls_extinction_method none
_refine_ls_goodness_of_fit_ref 0.937
_refine_ls_hydrogen_treatment mixed
_refine_ls_matrix_type full
_refine_ls_number_parameters 307
_refine_ls_number_reflns 3865
_refine_ls_number_restraints 0
_refine_ls_restrained_S_all 0.937
_refine_ls_R_factor_all 0.0773
_refine_ls_R_factor_gt 0.0465
_refine_ls_shift/su_max 0.003
_refine_ls_shift/su_mean 0.000
_refine_ls_structure_factor_coef Fsqd
_refine_ls_weighting_details 'calc w=1/[\s^2^(Fo^2^)+(0.0645P)^2^+0.0000P] where P=(Fo^2^+2Fc^2^)/3'
_refine_ls_weighting_scheme calc
_refine_ls_wR_factor_gt 0.1077
_refine_ls_wR_factor_ref 0.1161
_reflns_number_gt 2567
_reflns_number_total 3865
_reflns_threshold_expression >2sigma(I)
_cod_data_source_file b202593k.txt
_cod_data_source_block 3pjs
_cod_original_cell_volume 950.6(13)
_cod_original_sg_symbol_H-M P-1
_cod_database_code 7011652

loop_
_symmetry_equiv_pos_as_xyz
'x, y, z'
'-x, -y, -z'

loop_
_atom_site_label
_atom_site_type_symbol
_atom_site_fract_x
_atom_site_fract_y
_atom_site_fract_z
_atom_site_U_iso_or_equiv
_atom_site_adp_type
_atom_site_occupancy
_atom_site_symmetry_multiplicity
_atom_site_calc_flag
_atom_site_refinement_flags
_atom_site_disorder_assembly
_atom_site_disorder_group
Cu1 Cu 0.12740(6) 0.03643(4) -0.10707(4) 0.02783(17) Uani 1 1 d . . .
N11 N 0.1508(4) 0.2271(3) -0.0551(3) 0.0273(7) Uani 1 1 d . . .
C12 C 0.2862(5) 0.3217(4) 0.0422(3) 0.0295(9) Uani 1 1 d . . .
H12A H 0.3531 0.2946 0.0921 0.035 Uiso 1 1 calc R . .
C13 C 0.3306(5) 0.4577(4) 0.0714(3) 0.0299(9) Uani 1 1 d . . .
C14 C 0.2318(5) 0.4981(4) 0.0034(4) 0.0355(10) Uani 1 1 d . . .
H14A H 0.2594 0.5913 0.0236 0.043 Uiso 1 1 calc R . .
C15 C 0.0906(6) 0.4006(4) -0.0955(4) 0.0355(9) Uani 1 1 d . . .
H15A H 0.0193 0.4257 -0.1446 0.043 Uiso 1 1 calc R . .
C16 C 0.0543(5) 0.2670(4) -0.1221(3) 0.0318(9) Uani 1 1 d . . .
H16A H -0.0429 0.2004 -0.1904 0.038 Uiso 1 1 calc R . .
O10 O 0.4836(3) 0.5518(3) 0.1653(2) 0.0383(7) Uani 1 1 d . . .
N21 N 0.3118(4) 0.5087(3) 0.3008(3) 0.0270(7) Uani 1 1 d . . .
C22 C 0.4707(5) 0.5753(3) 0.2831(3) 0.0285(9) Uani 1 1 d . . .
C23 C 0.6223(5) 0.6657(4) 0.3773(4) 0.0369(10) Uani 1 1 d . . .
H23A H 0.7346 0.7068 0.3598 0.044 Uiso 1 1 calc R . .
N24 N 0.6109(4) 0.6956(3) 0.4934(3) 0.0376(8) Uani 1 1 d . . .
C25 C 0.4534(5) 0.6329(4) 0.5139(3) 0.0351(10) Uani 1 1 d . . .
H25A H 0.4409 0.6531 0.5956 0.042 Uiso 1 1 calc R . .
C26 C 0.3064(5) 0.5377(3) 0.4165(3) 0.0263(8) Uani 1 1 d . . .
O20 O 0.1479(3) 0.4665(2) 0.4404(2) 0.0292(6) Uani 1 1 d . . .
N31 N -0.1175(4) 0.1488(3) 0.1839(3) 0.0249(7) Uani 1 1 d . . .
C32 C 0.0088(5) 0.2434(3) 0.2867(3) 0.0247(8) Uani 1 1 d . . .
H32A H 0.0979 0.2228 0.3253 0.030 Uiso 1 1 calc R . .
C33 C 0.0103(5) 0.3697(3) 0.3366(3) 0.0240(8) Uani 1 1 d . . .
C34 C -0.1191(5) 0.4018(4) 0.2855(3) 0.0303(9) Uani 1 1 d . . .
H34A H -0.1198 0.4883 0.3207 0.036 Uiso 1 1 calc R . .
C35 C -0.2485(5) 0.3033(4) 0.1809(3) 0.0335(9) Uani 1 1 d . . .
H35A H -0.3414 0.3212 0.1431 0.040 Uiso 1 1 calc R . .
C36 C -0.2434(5) 0.1799(4) 0.1314(3) 0.0295(9) Uani 1 1 d . . .
H36A H -0.3312 0.1143 0.0579 0.035 Uiso 1 1 calc R . .
N40 N 0.2506(6) 0.0618(4) 0.1877(6) 0.0600(13) Uani 1 1 d . . .
O40 O 0.1296(4) 0.0363(3) 0.0927(3) 0.0483(8) Uani 1 1 d . . .
O41 O 0.3774(16) 0.1062(9) 0.1812(12) 0.311(7) Uani 1 1 d . . .
O42 O 0.2063(6) 0.0376(4) 0.2695(4) 0.0791(12) Uani 1 1 d . . .
N50 N 0.4362(5) 0.1292(3) -0.1781(3) 0.0361(8) Uani 1 1 d . . .
O50 O 0.3986(3) 0.1128(2) -0.0796(2) 0.0310(6) Uani 1 1 d . . .
O51 O 0.5982(5) 0.1784(3) -0.1773(3) 0.0689(10) Uani 1 1 d . . .
O52 O 0.3079(4) 0.0930(3) -0.2657(3) 0.0452(7) Uani 1 1 d . . .
N60 N 0.8854(6) 0.2403(4) -0.4196(4) 0.0615(12) Uani 1 1 d . . .
C61 C 0.9104(11) 0.1488(10) -0.4528(8) 0.043(2) Uani 0.50 1 d P A 1
C62 C 0.9578(13) 0.0311(8) -0.4878(9) 0.054(3) Uani 0.50 1 d P . 1
H62A H 1.0851 0.0596 -0.4836 0.081 Uiso 0.50 1 d PR . 1
H62B H 0.9278 -0.0146 -0.4327 0.081 Uiso 0.50 1 d PR . 1
H62C H 0.8888 -0.0292 -0.5700 0.081 Uiso 0.50 1 d PR . 1
C63 C 0.7496(12) 0.1514(9) -0.4481(8) 0.040(2) Uani 0.50 1 d P A 2
C64 C 0.5706(11) 0.0417(8) -0.4865(9) 0.055(3) Uani 0.50 1 d P . 2
H64A H 0.4794 0.0750 -0.4705 0.082 Uiso 0.50 1 d PR . 2
H64D H 0.5456 -0.0073 -0.5730 0.082 Uiso 0.50 1 d PR . 2
H64B H 0.5697 -0.0171 -0.4437 0.082 Uiso 0.50 1 d PR . 2

loop_
_atom_site_aniso_label
_atom_site_aniso_U_11
_atom_site_aniso_U_22
_atom_site_aniso_U_33
_atom_site_aniso_U_23
_atom_site_aniso_U_13
_atom_site_aniso_U_12
Cu1 0.0271(3) 0.0210(2) 0.0282(3) 0.00387(19) 0.0035(2) 0.0079(2)
N11 0.0283(17) 0.0270(17) 0.0203(16) 0.0044(14) 0.0036(14) 0.0094(15)
C12 0.029(2) 0.031(2) 0.024(2) 0.0077(17) 0.0075(17) 0.0110(18)
C13 0.029(2) 0.0232(19) 0.024(2) 0.0007(17) 0.0123(17) 0.0017(17)
C14 0.044(2) 0.025(2) 0.041(2) 0.0129(19) 0.021(2) 0.0158(19)
C15 0.045(2) 0.032(2) 0.036(2) 0.0131(19) 0.011(2) 0.023(2)
C16 0.035(2) 0.031(2) 0.025(2) 0.0070(17) 0.0074(18) 0.0112(18)
O10 0.0337(15) 0.0310(15) 0.0314(16) 0.0017(12) 0.0144(13) -0.0002(13)
N21 0.0276(17) 0.0238(16) 0.0229(17) 0.0037(13) 0.0060(14) 0.0076(14)
C22 0.031(2) 0.0179(18) 0.028(2) 0.0008(16) 0.0064(18) 0.0077(17)
C23 0.028(2) 0.027(2) 0.043(3) 0.0059(19) 0.007(2) 0.0052(18)
N24 0.0322(19) 0.0305(18) 0.032(2) 0.0008(15) -0.0048(16) 0.0068(16)
C25 0.041(2) 0.032(2) 0.025(2) 0.0040(18) 0.0022(19) 0.014(2)
C26 0.029(2) 0.0219(18) 0.025(2) 0.0039(16) 0.0046(17) 0.0118(17)
O20 0.0329(15) 0.0269(14) 0.0153(13) -0.0007(11) 0.0050(11) 0.0065(12)
N31 0.0260(16) 0.0233(16) 0.0230(16) 0.0067(13) 0.0054(14) 0.0097(14)
C32 0.0247(19) 0.026(2) 0.0213(19) 0.0083(16) 0.0047(16) 0.0089(17)
C33 0.0251(19) 0.0258(19) 0.0152(18) 0.0041(15) 0.0087(16) 0.0063(16)
C34 0.036(2) 0.027(2) 0.030(2) 0.0094(17) 0.0130(18) 0.0147(18)
C35 0.034(2) 0.033(2) 0.035(2) 0.0124(19) 0.0040(19) 0.0167(19)
C36 0.027(2) 0.029(2) 0.027(2) 0.0090(17) 0.0000(17) 0.0084(17)
N40 0.040(3) 0.032(2) 0.091(4) 0.003(2) 0.013(3) 0.015(2)
O40 0.049(2) 0.0407(18) 0.051(2) 0.0119(16) 0.0100(18) 0.0200(16)
O41 0.376(15) 0.203(9) 0.499(18) 0.177(10) 0.339(15) 0.172(10)
O42 0.117(4) 0.067(3) 0.058(3) 0.017(2) 0.022(3) 0.049(3)
N50 0.036(2) 0.0231(17) 0.043(2) 0.0067(16) 0.0171(19) 0.0092(16)
O50 0.0300(15) 0.0298(14) 0.0264(15) 0.0056(12) 0.0030(12) 0.0103(12)
O51 0.059(2) 0.049(2) 0.088(3) 0.0167(19) 0.034(2) 0.0143(18)
O52 0.057(2) 0.0443(18) 0.0273(16) 0.0116(14) 0.0054(15) 0.0167(16)
N60 0.056(3) 0.046(3) 0.073(3) 0.018(2) 0.004(2) 0.017(2)
C61 0.031(5) 0.047(6) 0.035(5) 0.016(4) -0.008(4) 0.002(4)
C62 0.056(7) 0.032(6) 0.049(6) 0.006(5) -0.012(5) 0.005(4)
C63 0.037(5) 0.037(5) 0.037(5) 0.007(4) 0.006(4) 0.013(5)
C64 0.042(5) 0.046(6) 0.054(6) 0.002(5) 0.015(5) 0.007(4)

loop_
_atom_type_symbol
_atom_type_description
_atom_type_scat_dispersion_real
_atom_type_scat_dispersion_imag
_atom_type_scat_source
C C 0.0033 0.0016 'International Tables Vol C Tables 4.2.6.8 and 6.1.1.4'
H H 0.0000 0.0000 'International Tables Vol C Tables 4.2.6.8 and 6.1.1.4'
N N 0.0061 0.0033 'International Tables Vol C Tables 4.2.6.8 and 6.1.1.4'
O O 0.0106 0.0060 'International Tables Vol C Tables 4.2.6.8 and 6.1.1.4'
Cu Cu 0.3201 1.2651 'International Tables Vol C Tables 4.2.6.8 and 6.1.1.4'

loop_
_geom_angle_atom_site_label_1
_geom_angle_atom_site_label_2
_geom_angle_atom_site_label_3
_geom_angle
_geom_angle_site_symmetry_1
_geom_angle_site_symmetry_3
_geom_angle_publ_flag
N31 Cu1 N11 170.19(11) 2 . ?
N31 Cu1 O50 89.17(12) 2 . ?
N11 Cu1 O50 87.07(12) . . ?
N31 Cu1 O40 92.35(12) 2 2 ?
N11 Cu1 O40 93.46(12) . 2 ?
O50 Cu1 O40 166.23(12) . 2 ?
N31 Cu1 O40 96.77(11) 2 . ?
N11 Cu1 O40 92.61(11) . . ?
O50 Cu1 O40 95.45(11) . . ?
O40 Cu1 O40 70.78(15) 2 . ?
C16 N11 C12 118.4(3) . . ?
C16 N11 Cu1 123.0(2) . . ?
C12 N11 Cu1 118.0(2) . . ?
N11 C12 C13 121.4(4) . . ?
C14 C13 C12 120.0(4) . . ?
C14 C13 O10 120.7(3) . . ?
C12 C13 O10 119.1(4) . . ?
C13 C14 C15 118.4(3) . . ?
C16 C15 C14 119.3(4) . . ?
N11 C16 C15 122.4(4) . . ?
C22 O10 C13 117.8(3) . . ?
C26 N21 C22 115.2(3) . . ?
N21 C22 O10 118.0(3) . . ?
N21 C22 C23 123.4(3) . . ?
O10 C22 C23 118.6(3) . . ?
N24 C23 C22 119.8(4) . . ?
C25 N24 C23 118.1(3) . . ?
N24 C25 C26 120.2(4) . . ?
N21 C26 O20 117.6(3) . . ?
N21 C26 C25 123.2(3) . . ?
O20 C26 C25 119.2(3) . . ?
C26 O20 C33 114.8(3) . . ?
C36 N31 C32 118.6(3) . . ?
C36 N31 Cu1 118.7(2) . 2 ?
C32 N31 Cu1 122.7(2) . 2 ?
N31 C32 C33 120.7(3) . . ?
C34 C33 C32 121.2(3) . . ?
C34 C33 O20 119.9(3) . . ?
C32 C33 O20 118.9(3) . . ?
C33 C34 C35 117.3(3) . . ?
C36 C35 C34 120.1(4) . . ?
N31 C36 C35 121.9(3) . . ?
O41 N40 O42 127.5(11) . . ?
O41 N40 O40 112.6(11) . . ?
O42 N40 O40 119.8(5) . . ?
N40 O40 Cu1 114.5(3) . 2 ?
N40 O40 Cu1 136.1(3) . . ?
Cu1 O40 Cu1 109.22(15) 2 . ?
O52 N50 O51 125.1(4) . . ?
O52 N50 O50 117.5(3) . . ?
O51 N50 O50 117.4(4) . . ?
N50 O50 Cu1 108.1(2) . . ?
C61 N60 C63 73.3(7) . . ?
N60 C61 C62 174.9(9) . . ?
C62 C62 C61 159.9(14) 2_754 . ?
N60 C63 C64 176.9(9) . . ?
C64 C64 C63 177.9(14) 2_654 . ?

loop_
_geom_bond_atom_site_label_1
_geom_bond_atom_site_label_2
_geom_bond_distance
_geom_bond_site_symmetry_2
_geom_bond_publ_flag
Cu1 N31 1.998(3) 2 ?
Cu1 N11 2.005(3) . ?
Cu1 O50 2.009(3) . ?
Cu1 O40 2.011(4) 2 ?
Cu1 O40 2.369(4) . ?
N11 C16 1.339(5) . ?
N11 C12 1.341(4) . ?
C12 C13 1.382(5) . ?
C13 C14 1.363(5) . ?
C13 O10 1.390(4) . ?
C14 C15 1.380(5) . ?
C15 C16 1.372(5) . ?
O10 C22 1.364(4) . ?
N21 C26 1.318(5) . ?
N21 C22 1.328(5) . ?
C22 C23 1.377(5) . ?
C23 N24 1.335(5) . ?
N24 C25 1.323(5) . ?
C25 C26 1.387(5) . ?
C26 O20 1.377(4) . ?
O20 C33 1.396(4) . ?
N31 C36 1.347(4) . ?
N31 C32 1.347(4) . ?
N31 Cu1 1.998(3) 2 ?
C32 C33 1.376(5) . ?
C33 C34 1.370(5) . ?
C34 C35 1.379(5) . ?
C35 C36 1.369(5) . ?
N40 O41 1.002(9) . ?
N40 O42 1.152(6) . ?
N40 O40 1.288(6) . ?
O40 Cu1 2.011(4) 2 ?
N50 O52 1.231(4) . ?
N50 O51 1.235(4) . ?
N50 O50 1.294(4) . ?
N60 C61 1.098(10) . ?
N60 C63 1.129(9) . ?
C61 C62 1.482(13) . ?
C62 C62 1.152(18) 2_754 ?
C63 C64 1.450(11) . ?
C64 C64 1.132(15) 2_654 ?

loop_
_geom_torsion_atom_site_label_1
_geom_torsion_atom_site_label_2
_geom_torsion_atom_site_label_3
_geom_torsion_atom_site_label_4
_geom_torsion
_geom_torsion_site_symmetry_1
_geom_torsion_site_symmetry_2
_geom_torsion_site_symmetry_3
_geom_torsion_site_symmetry_4
_geom_torsion_publ_flag
N31 Cu1 N11 C16 60.2(8) 2 . . . ?
O50 Cu1 N11 C16 127.8(3) . . . . ?
O40 Cu1 N11 C16 -66.0(3) 2 . . . ?
O40 Cu1 N11 C16 -136.9(3) . . . . ?
N31 Cu1 N11 C12 -110.5(7) 2 . . . ?
O50 Cu1 N11 C12 -42.9(3) . . . . ?
O40 Cu1 N11 C12 123.3(3) 2 . . . ?
O40 Cu1 N11 C12 52.4(3) . . . . ?
C16 N11 C12 C13 -2.2(5) . . . . ?
Cu1 N11 C12 C13 169.0(3) . . . . ?
N11 C12 C13 C14 2.4(5) . . . . ?
N11 C12 C13 O10 -173.4(3) . . . . ?
C12 C13 C14 C15 -1.3(5) . . . . ?
O10 C13 C14 C15 174.4(3) . . . . ?
C13 C14 C15 C16 0.0(6) . . . . ?
C12 N11 C16 C15 0.9(5) . . . . ?
Cu1 N11 C16 C15 -169.8(3) . . . . ?
C14 C15 C16 N11 0.2(6) . . . . ?
C14 C13 O10 C22 106.2(4) . . . . ?
C12 C13 O10 C22 -78.1(4) . . . . ?
C26 N21 C22 O10 -178.6(3) . . . . ?
C26 N21 C22 C23 1.7(5) . . . . ?
C13 O10 C22 N21 -1.3(5) . . . . ?
C13 O10 C22 C23 178.4(3) . . . . ?
N21 C22 C23 N24 -3.7(6) . . . . ?
O10 C22 C23 N24 176.7(3) . . . . ?
C22 C23 N24 C25 2.1(6) . . . . ?
C23 N24 C25 C26 0.9(5) . . . . ?
C22 N21 C26 O20 -176.6(3) . . . . ?
C22 N21 C26 C25 1.6(5) . . . . ?
N24 C25 C26 N21 -3.0(6) . . . . ?
N24 C25 C26 O20 175.2(3) . . . . ?
N21 C26 O20 C33 0.5(4) . . . . ?
C25 C26 O20 C33 -177.8(3) . . . . ?
C36 N31 C32 C33 -0.6(5) . . . . ?
Cu1 N31 C32 C33 -179.9(2) 2 . . . ?
N31 C32 C33 C34 1.9(5) . . . . ?
N31 C32 C33 O20 -177.4(3) . . . . ?
C26 O20 C33 C34 -94.5(4) . . . . ?
C26 O20 C33 C32 84.8(4) . . . . ?
C32 C33 C34 C35 -1.2(5) . . . . ?
O20 C33 C34 C35 178.1(3) . . . . ?
C33 C34 C35 C36 -0.6(5) . . . . ?
C32 N31 C36 C35 -1.4(5) . . . . ?
Cu1 N31 C36 C35 178.0(3) 2 . . . ?
C34 C35 C36 N31 2.0(6) . . . . ?
O41 N40 O40 Cu1 -174.4(6) . . . 2 ?
O42 N40 O40 Cu1 2.9(5) . . . 2 ?
O41 N40 O40 Cu1 11.7(9) . . . . ?
O42 N40 O40 Cu1 -171.0(3) . . . . ?
N31 Cu1 O40 N40 84.0(4) 2 . . . ?
N11 Cu1 O40 N40 -93.1(4) . . . . ?
O50 Cu1 O40 N40 -5.8(4) . . . . ?
O40 Cu1 O40 N40 174.2(4) 2 . . . ?
N31 Cu1 O40 Cu1 -90.13(14) 2 . . 2 ?
N11 Cu1 O40 Cu1 92.76(14) . . . 2 ?
O50 Cu1 O40 Cu1 -179.94(12) . . . 2 ?
O40 Cu1 O40 Cu1 0.0 2 . . 2 ?
O52 N50 O50 Cu1 -2.4(4) . . . . ?
O51 N50 O50 Cu1 178.5(3) . . . . ?
N31 Cu1 O50 N50 86.0(2) 2 . . . ?
N11 Cu1 O50 N50 -84.9(2) . . . . ?
O40 Cu1 O50 N50 -177.5(4) 2 . . . ?
O40 Cu1 O50 N50 -177.3(2) . . . . ?
C63 N60 C61 C62 -134(11) . . . . ?
N60 C61 C62 C62 -56(13) . . . 2_754 ?
C61 N60 C63 C64 -148(17) . . . . ?
N60 C63 C64 C64 -68(51) . . . 2_654 ?
